data_2015764
loop_
_publ_author_name
'Portilla, Jaime'
'Mata, Ernesto G.'
'Nogueras, Manuel'
'Cobo, Justo'
'Low, John N.'
'Glidewell, Christopher'

_publ_section_title
;
 Hydrogen-bonded chains of rings in methyl
 4-[(5-methyl-1<i>H</i>-pyrazol-3-yl)amino]-3-nitrobenzoate and
 hydrogen-bonded sheets in methyl
 1-(5-methyl-1<i>H</i>-pyrazol-3-yl)-1<i>H</i>-benzimidazole-5-carboxylate
;
_journal_coeditor_code SQ3044
_journal_issue 1
_journal_name_full 'Acta Crystallographica Section C'
_journal_page_first o38
_journal_page_last o41
_journal_paper_doi 10.1107/S0108270106044611
_journal_volume 63
_journal_year 2007
_chemical_formula_iupac 'C12 H12 N4 O4'
_chemical_formula_moiety 'C12 H12 N4 O4'
_chemical_formula_sum 'C12 H12 N4 O4'
_chemical_formula_weight 276.26
_chemical_name_systematic
;
methyl 4-[(5-methyl-1H-pyrazol-3-yl)amino]-3-nitrobenzoate
;
_space_group_IT_number 2
_symmetry_cell_setting triclinic
_symmetry_space_group_name_Hall '-P 1'
_symmetry_space_group_name_H-M 'P -1'
_atom_sites_solution_hydrogens geom
_atom_sites_solution_primary direct
_atom_sites_solution_secondary difmap
_cell_angle_alpha 85.690(4)
_cell_angle_beta 83.500(4)
_cell_angle_gamma 84.015(3)
_cell_formula_units_Z 2
_cell_length_a 5.9233(3)
_cell_length_b 8.8858(6)
_cell_length_c 11.7819(6)
_cell_measurement_reflns_used 2829
_cell_measurement_temperature 120(2)
_cell_measurement_theta_max 27.65
_cell_measurement_theta_min 3.48
_cell_volume 611.51(6)
_computing_cell_refinement 'DENZO (Otwinowski & Minor, 1997) and COLLECT'
_computing_data_collection 'COLLECT (Nonius, 1999)'
_computing_data_reduction 'DENZO and COLLECT'
_computing_molecular_graphics 'PLATON (Spek, 2003)'
_computing_publication_material 'SHELXL97 and PRPKAPPA (Ferguson, 1999)'
_computing_structure_refinement 'OSCAIL and SHELXL97 (Sheldrick, 1997)'
_computing_structure_solution 'OSCAIL (McArdle, 2003) and SHELXS97 (Sheldrick, 1997)'
_diffrn_ambient_temperature 120(2)
_diffrn_detector_area_resol_mean 9.091
_diffrn_measured_fraction_theta_full 0.997
_diffrn_measured_fraction_theta_max 0.989
_diffrn_measurement_device_type 'Bruker Nonius KappaCCD area-detector'
_diffrn_measurement_method '\f and \w'
_diffrn_radiation_monochromator graphite
_diffrn_radiation_source 'Bruker-Nonius FR591 rotating anode'
_diffrn_radiation_type 'Mo K\a'
_diffrn_radiation_wavelength 0.71073
_diffrn_reflns_av_R_equivalents 0.0554
_diffrn_reflns_av_sigmaI/netI 0.0468
_diffrn_reflns_limit_h_max 7
_diffrn_reflns_limit_h_min -7
_diffrn_reflns_limit_k_max 11
_diffrn_reflns_limit_k_min -11
_diffrn_reflns_limit_l_max 14
_diffrn_reflns_limit_l_min -15
_diffrn_reflns_number 12027
_diffrn_reflns_theta_full 26.50
_diffrn_reflns_theta_max 27.65
_diffrn_reflns_theta_min 3.48
_diffrn_standards_decay_% 0
_exptl_absorpt_coefficient_mu 0.116
_exptl_absorpt_correction_T_max 0.983
_exptl_absorpt_correction_T_min 0.959
_exptl_absorpt_correction_type multi-scan
_exptl_absorpt_process_details '(SADABS; Sheldrick, 2003)'
_exptl_crystal_colour orange
_exptl_crystal_density_diffrn 1.500
_exptl_crystal_density_method 'not measured'
_exptl_crystal_description lath
_exptl_crystal_F_000 288
_exptl_crystal_size_max 0.42
_exptl_crystal_size_mid 0.26
_exptl_crystal_size_min 0.15
_refine_diff_density_max 0.306
_refine_diff_density_min -0.331
_refine_ls_extinction_method none
_refine_ls_goodness_of_fit_ref 1.055
_refine_ls_hydrogen_treatment constr
_refine_ls_matrix_type full
_refine_ls_number_parameters 183
_refine_ls_number_reflns 2829
_refine_ls_number_restraints 0
_refine_ls_restrained_S_all 1.055
_refine_ls_R_factor_all 0.0677
_refine_ls_R_factor_gt 0.0463
_refine_ls_shift/su_max 0.000
_refine_ls_shift/su_mean 0.000
_refine_ls_structure_factor_coef Fsqd
_refine_ls_weighting_details 'w = 1/[\s^2^(Fo^2^)+(0.0711P)^2^+0.097P] where P=(Fo^2^+2Fc^2^)/3'
_refine_ls_weighting_scheme calc
_refine_ls_wR_factor_gt 0.1164
_refine_ls_wR_factor_ref 0.1275
_reflns_number_gt 2117
_reflns_number_total 2829
_reflns_threshold_expression I>2\s(I)
_cod_data_source_file sq3044.cif
_cod_data_source_block I
_cod_database_code 2015764
_cod_database_fobs_code 2015764

loop_
_symmetry_equiv_pos_as_xyz
'x, y, z'
'-x, -y, -z'

loop_
_atom_site_type_symbol
_atom_site_label
_atom_site_fract_x
_atom_site_fract_y
_atom_site_fract_z
_atom_site_U_iso_or_equiv
_atom_site_adp_type
_atom_site_calc_flag
_atom_site_refinement_flags
_atom_site_occupancy
C C1 -0.0102(2) 0.25092(17) 0.48425(12) 0.0198(3) Uani d . 1
C C11 -0.1011(3) 0.16449(17) 0.58825(13) 0.0205(3) Uani d . 1
O O11 -0.01697(19) 0.15137(13) 0.67849(9) 0.0286(3) Uani d . 1
O O12 -0.28797(18) 0.09922(12) 0.57315(9) 0.0238(3) Uani d . 1
C C12 -0.3924(3) 0.01442(18) 0.67134(13) 0.0257(4) Uani d . 1
C C2 -0.1104(3) 0.25526(17) 0.38384(13) 0.0202(3) Uani d . 1
C C3 -0.0232(2) 0.33629(16) 0.28586(12) 0.0187(3) Uani d . 1
N N3 -0.1387(2) 0.32637(14) 0.18482(10) 0.0208(3) Uani d . 1
O O31 -0.29427(19) 0.24313(13) 0.19017(9) 0.0299(3) Uani d . 1
O O32 -0.07614(18) 0.39991(12) 0.09495(8) 0.0241(3) Uani d . 1
C C4 0.1675(2) 0.42110(17) 0.28497(12) 0.0189(3) Uani d . 1
C C5 0.2687(2) 0.41214(17) 0.38974(13) 0.0208(3) Uani d . 1
C C6 0.1831(3) 0.33033(17) 0.48494(13) 0.0215(3) Uani d . 1
N N41 0.5690(2) 0.61095(14) 0.25428(10) 0.0210(3) Uani d . 1
N N42 0.7122(2) 0.71132(15) 0.20095(10) 0.0216(3) Uani d . 1
C C43 0.6617(3) 0.76128(17) 0.09524(13) 0.0211(3) Uani d . 1
C C431 0.7883(3) 0.87870(19) 0.02643(14) 0.0286(4) Uani d . 1
C C44 0.4781(3) 0.68857(17) 0.07527(12) 0.0218(3) Uani d . 1
C C45 0.4275(2) 0.59795(16) 0.17602(12) 0.0191(3) Uani d . 1
N N45 0.2489(2) 0.50448(14) 0.19101(10) 0.0204(3) Uani d . 1
H H12A -0.3816 0.0660 0.7409 0.038 Uiso calc R 1
H H12B -0.3130 -0.0878 0.6775 0.038 Uiso calc R 1
H H12C -0.5533 0.0076 0.6622 0.038 Uiso calc R 1
H H2 -0.2407 0.2022 0.3815 0.024 Uiso calc R 1
H H5 0.3993 0.4645 0.3935 0.025 Uiso calc R 1
H H6 0.2558 0.3270 0.5531 0.026 Uiso calc R 1
H H42 0.8266 0.7406 0.2326 0.026 Uiso calc R 1
H H43A 0.9528 0.8514 0.0271 0.043 Uiso calc R 1
H H43B 0.7463 0.9771 0.0594 0.043 Uiso calc R 1
H H43C 0.7493 0.8851 -0.0525 0.043 Uiso calc R 1
H H44 0.4019 0.6975 0.0080 0.026 Uiso calc R 1
H H45 0.1784 0.4990 0.1298 0.024 Uiso calc R 1

loop_
_atom_site_aniso_label
_atom_site_aniso_U_11
_atom_site_aniso_U_22
_atom_site_aniso_U_33
_atom_site_aniso_U_12
_atom_site_aniso_U_13
_atom_site_aniso_U_23
C1 0.0205(8) 0.0209(8) 0.0189(7) -0.0030(6) -0.0044(6) -0.0013(6)
C11 0.0213(8) 0.0208(8) 0.0208(8) -0.0044(6) -0.0052(6) -0.0033(6)
O11 0.0315(6) 0.0385(7) 0.0195(6) -0.0156(5) -0.0109(5) 0.0038(5)
O12 0.0235(6) 0.0296(6) 0.0208(6) -0.0126(5) -0.0061(4) 0.0024(4)
C12 0.0267(8) 0.0263(9) 0.0240(8) -0.0094(6) 0.0008(6) 0.0022(6)
C2 0.0199(7) 0.0211(8) 0.0211(8) -0.0041(6) -0.0058(6) -0.0033(6)
C3 0.0193(7) 0.0211(8) 0.0172(7) -0.0026(6) -0.0069(6) -0.0021(6)
N3 0.0217(7) 0.0237(7) 0.0186(6) -0.0051(5) -0.0070(5) -0.0002(5)
O31 0.0313(6) 0.0366(7) 0.0265(6) -0.0198(5) -0.0119(5) 0.0035(5)
O32 0.0269(6) 0.0301(6) 0.0174(6) -0.0095(5) -0.0077(4) 0.0021(4)
C4 0.0184(7) 0.0196(7) 0.0192(7) -0.0017(6) -0.0043(6) -0.0019(6)
C5 0.0192(8) 0.0241(8) 0.0213(8) -0.0073(6) -0.0074(6) -0.0007(6)
C6 0.0219(8) 0.0263(8) 0.0186(7) -0.0056(6) -0.0078(6) -0.0023(6)
N41 0.0205(7) 0.0236(7) 0.0210(7) -0.0084(5) -0.0063(5) 0.0008(5)
N42 0.0204(7) 0.0255(7) 0.0214(7) -0.0099(5) -0.0071(5) 0.0003(5)
C43 0.0212(8) 0.0226(8) 0.0201(8) -0.0048(6) -0.0028(6) -0.0007(6)
C431 0.0279(9) 0.0288(9) 0.0304(9) -0.0111(7) -0.0031(7) 0.0019(7)
C44 0.0227(8) 0.0265(8) 0.0173(7) -0.0063(6) -0.0060(6) 0.0013(6)
C45 0.0190(7) 0.0204(8) 0.0190(7) -0.0049(6) -0.0044(6) -0.0010(6)
N45 0.0200(7) 0.0256(7) 0.0179(6) -0.0091(5) -0.0075(5) 0.0013(5)

loop_
_atom_type_symbol
_atom_type_description
_atom_type_scat_dispersion_real
_atom_type_scat_dispersion_imag
_atom_type_scat_source
C C 0.0033 0.0016 'International Tables Vol C Tables 4.2.6.8 and 6.1.1.4'
H H 0.0000 0.0000 'International Tables Vol C Tables 4.2.6.8 and 6.1.1.4'
N N 0.0061 0.0033 'International Tables Vol C Tables 4.2.6.8 and 6.1.1.4'
O O 0.0106 0.0060 'International Tables Vol C Tables 4.2.6.8 and 6.1.1.4'

loop_
_geom_angle_atom_site_label_1
_geom_angle_atom_site_label_2
_geom_angle_atom_site_label_3
_geom_angle
_geom_angle_publ_flag
C2 C1 C6 118.22(14) no
C2 C1 C11 121.18(13) no
C6 C1 C11 120.60(13) no
O11 C11 O12 122.65(14) no
O11 C11 C1 124.72(14) no
O12 C11 C1 112.62(12) no
C11 O12 C12 116.65(12) no
O12 C12 H12A 109.5 no
O12 C12 H12B 109.5 no
H12A C12 H12B 109.5 no
O12 C12 H12C 109.5 no
H12A C12 H12C 109.5 no
H12B C12 H12C 109.5 no
C1 C2 C3 120.93(14) no
C1 C2 H2 119.5 no
C3 C2 H2 119.5 no
C2 C3 C4 122.07(13) no
C2 C3 N3 115.35(13) no
C4 C3 N3 122.58(13) no
O31 N3 O32 121.82(12) no
O31 N3 C3 118.96(12) no
O32 N3 C3 119.21(12) no
N45 C4 C3 122.50(13) no
N45 C4 C5 122.07(13) no
C3 C4 C5 115.43(13) no
C6 C5 C4 121.84(13) no
C6 C5 H5 119.1 no
C4 C5 H5 119.1 no
C5 C6 C1 121.47(13) no
C5 C6 H6 119.3 no
C1 C6 H6 119.3 no
C45 N41 N42 102.96(11) no
C43 N42 N41 113.54(12) no
C43 N42 H42 123.2 no
N41 N42 H42 123.2 no
N42 C43 C44 106.19(13) no
N42 C43 C431 121.62(14) no
C44 C43 C431 132.11(14) no
C43 C431 H43A 109.5 no
C43 C431 H43B 109.5 no
H43A C431 H43B 109.5 no
C43 C431 H43C 109.5 no
H43A C431 H43C 109.5 no
H43B C431 H43C 109.5 no
C43 C44 C45 104.94(13) no
C43 C44 H44 127.5 no
C45 C44 H44 127.5 no
N41 C45 N45 124.42(13) no
N41 C45 C44 112.36(13) no
N45 C45 C44 123.22(13) no
C4 N45 C45 130.16(12) no
C4 N45 H45 114.9 no
C45 N45 H45 114.9 no

loop_
_geom_bond_atom_site_label_1
_geom_bond_atom_site_label_2
_geom_bond_distance
_geom_bond_publ_flag
C1 C2 1.378(2) y
C2 C3 1.391(2) y
C3 C4 1.420(2) y
C4 C5 1.426(2) y
C5 C6 1.367(2) y
C6 C1 1.408(2) y
C3 N3 1.4512(18) y
N3 O31 1.2337(16) y
N3 O32 1.2423(16) y
C4 N45 1.3556(18) y
C1 C11 1.475(2) no
C11 O11 1.2172(18) no
C11 O12 1.3367(17) no
O12 C12 1.4467(18) no
C12 H12A 0.98 no
C12 H12B 0.98 no
C12 H12C 0.98 no
C2 H2 0.95 no
C5 H5 0.95 no
C6 H6 0.95 no
N41 C45 1.3331(18) no
N41 N42 1.3648(17) no
N42 C43 1.346(2) no
N42 H42 0.88 no
C43 C44 1.372(2) no
C43 C431 1.485(2) no
C431 H43A 0.98 no
C431 H43B 0.98 no
C431 H43C 0.98 no
C44 C45 1.405(2) no
C44 H44 0.95 no
C45 N45 1.3996(18) no
N45 H45 0.88 no

loop_
_geom_hbond_atom_site_label_D
_geom_hbond_atom_site_label_H
_geom_hbond_atom_site_label_A
_geom_hbond_site_symmetry_A
_geom_hbond_distance_DH
_geom_hbond_distance_HA
_geom_hbond_distance_DA
_geom_hbond_angle_DHA
_geom_hbond_publ_flag
N45 H45 O32 . 0.88 1.92 2.6221(16) 136 y
N42 H42 O11 2_666 0.88 1.98 2.8400(17) 164 y
C44 H44 O31 2_565 0.95 2.49 3.4180(18) 164 y

loop_
_geom_torsion_atom_site_label_1
_geom_torsion_atom_site_label_2
_geom_torsion_atom_site_label_3
_geom_torsion_atom_site_label_4
_geom_torsion
_geom_torsion_publ_flag
C2 C1 C11 O11 177.34(15) no
C6 C1 C11 O11 -2.1(2) no
C2 C1 C11 O12 -2.0(2) y
C6 C1 C11 O12 178.50(13) no
O11 C11 O12 C12 1.9(2) no
C1 C11 O12 C12 -178.75(12) y
C6 C1 C2 C3 -0.2(2) no
C11 C1 C2 C3 -179.66(13) no
C1 C2 C3 C4 -1.7(2) no
C1 C2 C3 N3 177.54(14) no
C2 C3 N3 O31 -3.7(2) y
C4 C3 N3 O31 175.59(13) no
C2 C3 N3 O32 177.46(12) no
C4 C3 N3 O32 -3.3(2) no
C2 C3 C4 N45 -177.75(13) no
N3 C3 C4 N45 3.1(2) no
C2 C3 C4 C5 2.5(2) no
N3 C3 C4 C5 -176.65(13) no
N45 C4 C5 C6 178.67(13) no
C3 C4 C5 C6 -1.6(2) no
C4 C5 C6 C1 -0.1(2) no
C2 C1 C6 C5 1.1(2) no
C11 C1 C6 C5 -179.42(13) no
C45 N41 N42 C43 1.02(16) no
N41 N42 C43 C44 -1.28(17) no
N41 N42 C43 C431 175.93(13) no
N42 C43 C44 C45 0.96(17) no
C431 C43 C44 C45 -175.84(16) no
N42 N41 C45 N45 179.29(13) no
N42 N41 C45 C44 -0.36(16) no
C43 C44 C45 N41 -0.38(18) no
C43 C44 C45 N45 179.97(13) no
C3 C4 N45 C45 177.51(14) no
C5 C4 N45 C45 -2.8(2) no
C4 N45 C45 N41 6.5(2) y
C44 C45 N45 C4 -173.91(14) no

loop_
_cod_related_entry_id
_cod_related_entry_database
_cod_related_entry_code
1 ChemSpider 21133310
